data_7241448
loop_
_publ_author_name
'Wu, Lin-Hui'
'Yao, Shu-Li'
'Li, Jing'
'Xu, Hui'
'Zheng, Teng-Fei'
'Liu, Sui-Jun'
'Chen, Jing-Lin'
'Wen, He-Rui'

_publ_section_title
;
 A novel CdII-based metal--organic framework as a multi-responsive
 luminescent sensor for Fe3+, MnO4&#x2212;, Cr2O72&#x2212;,
 salicylaldehyde and ethylenediamine detection with high selectivity and
 sensitivity
;
_journal_issue 2
_journal_name_full CrystEngComm
_journal_page_first 482
_journal_page_last 491
_journal_paper_doi 10.1039/D0CE01575J
_journal_volume 23
_journal_year 2021
_chemical_formula_sum 'C19 H13 N5'
_chemical_formula_weight 311.34
_space_group_crystal_system monoclinic
_space_group_IT_number 15
_space_group_name_Hall '-C 2yc'
_space_group_name_H-M_alt 'C 1 2/c 1'
_atom_sites_solution_hydrogens geom
_audit_creation_method SHELXL-2017/1
_audit_update_record
;
2020-08-26 deposited with the CCDC.	2020-11-19 downloaded from the CCDC.
;
_cell_angle_alpha 90
_cell_angle_beta 97.902(5)
_cell_angle_gamma 90
_cell_formula_units_Z 4
_cell_length_a 14.6265(7)
_cell_length_b 12.7279(6)
_cell_length_c 7.7874(5)
_cell_measurement_reflns_used 1294
_cell_measurement_temperature 293(2)
_cell_measurement_theta_max 31.9780
_cell_measurement_theta_min 2.2910
_cell_volume 1435.97(13)
_computing_cell_refinement 'Bruker FRAMBO'
_computing_data_collection 'Bruker FRAMBO'
_computing_data_reduction 'Bruker SAINT'
_computing_molecular_graphics 'Bruker SHELXTL'
_computing_publication_material 'Bruker SHELXTL'
_computing_structure_refinement 'Bruker SHELXTL'
_computing_structure_solution 'Bruker SHELXTL'
_diffrn_ambient_temperature 293(2)
_diffrn_measured_fraction_theta_full 0.998
_diffrn_measured_fraction_theta_max 0.998
_diffrn_measurement_device_type 'XtaLAB Mini (ROW)'
_diffrn_radiation_type MoK\a
_diffrn_radiation_wavelength 0.71073
_diffrn_reflns_av_R_equivalents 0.0207
_diffrn_reflns_av_unetI/netI 0.0305
_diffrn_reflns_Laue_measured_fraction_full 0.998
_diffrn_reflns_Laue_measured_fraction_max 0.998
_diffrn_reflns_limit_h_max 10
_diffrn_reflns_limit_h_min -17
_diffrn_reflns_limit_k_max 15
_diffrn_reflns_limit_k_min -14
_diffrn_reflns_limit_l_max 9
_diffrn_reflns_limit_l_min -9
_diffrn_reflns_number 2350
_diffrn_reflns_point_group_measured_fraction_full 0.998
_diffrn_reflns_point_group_measured_fraction_max 0.998
_diffrn_reflns_theta_full 25.006
_diffrn_reflns_theta_max 25.006
_diffrn_reflns_theta_min 2.130
_exptl_absorpt_coefficient_mu 0.090
_exptl_absorpt_correction_T_max 1.00000
_exptl_absorpt_correction_T_min 0.97359
_exptl_absorpt_correction_type multi-scan
_exptl_absorpt_process_details
;
CrysAlisPro 1.171.39.34a (Rigaku Oxford Diffraction, 2017)
Empirical absorption correction using spherical harmonics,
 implemented in SCALE3 ABSPACK scaling algorithm.
;
_exptl_crystal_colour colorless
_exptl_crystal_density_diffrn 1.440
_exptl_crystal_description strip
_exptl_crystal_F_000 648
_exptl_crystal_recrystallization_method 'Re-crystallisation from solvent: dichloromethane/methanol'
_exptl_crystal_size_max 0.22
_exptl_crystal_size_mid 0.21
_exptl_crystal_size_min 0.20
_refine_diff_density_max 0.201
_refine_diff_density_min -0.199
_refine_diff_density_rms 0.068
_refine_ls_extinction_coef 0.024(5)
_refine_ls_extinction_expression Fc^*^=kFc[1+0.001xFc^2^\l^3^/sin(2\q)]^-1/4^
_refine_ls_extinction_method 'SHELXL-2017/1 (Sheldrick 2017)'
_refine_ls_goodness_of_fit_ref 1.147
_refine_ls_hydrogen_treatment constr
_refine_ls_matrix_type full
_refine_ls_number_parameters 111
_refine_ls_number_reflns 1269
_refine_ls_number_restraints 0
_refine_ls_restrained_S_all 1.147
_refine_ls_R_factor_all 0.0505
_refine_ls_R_factor_gt 0.0414
_refine_ls_shift/su_max 0.000
_refine_ls_shift/su_mean 0.000
_refine_ls_structure_factor_coef Fsqd
_refine_ls_weighting_details 'w=1/[\s^2^(Fo^2^)+(0.0799P)^2^+0.5797P] where P=(Fo^2^+2Fc^2^)/3'
_refine_ls_weighting_scheme calc
_refine_ls_wR_factor_gt 0.1138
_refine_ls_wR_factor_ref 0.1410
_reflns_Friedel_coverage 0.000
_reflns_number_gt 1096
_reflns_number_total 1269
_reflns_threshold_expression 'I > 2\s(I)'
_cod_data_source_file d0ce01575j2.cif
_cod_data_source_block 1
_cod_depositor_comments 'Adding full bibliography for 7241447--7241448.cif.'
_cod_original_sg_symbol_H-M 'C 2/c'
_cod_database_code 7241448
_shelx_shelxl_version_number 2017/1
_shelx_space_group_comment
;
The symmetry employed for this shelxl refinement is uniquely defined
by the following loop, which should always be used as a source of
symmetry information in preference to the above space-group names.
They are only intended as comments.
;

loop_
_space_group_symop_operation_xyz
'x, y, z'
'-x, y, -z+1/2'
'x+1/2, y+1/2, z'
'-x+1/2, y+1/2, -z+1/2'
'-x, -y, -z'
'x, -y, z-1/2'
'-x+1/2, -y+1/2, -z'
'x+1/2, -y+1/2, z-1/2'

loop_
_atom_site_label
_atom_site_type_symbol
_atom_site_fract_x
_atom_site_fract_y
_atom_site_fract_z
_atom_site_U_iso_or_equiv
_atom_site_adp_type
_atom_site_occupancy
_atom_site_site_symmetry_order
_atom_site_calc_flag
_atom_site_refinement_flags_posn
_atom_site_refinement_flags_adp
_atom_site_refinement_flags_occupancy
_atom_site_disorder_assembly
_atom_site_disorder_group
N1 N 0.66748(9) 0.36288(11) 0.27027(18) 0.0331(4) Uani 1 1 d . . . . .
N2 N 0.76645(10) 0.23549(12) 0.2197(2) 0.0418(5) Uani 1 1 d . . . . .
C6 C 0.75128(11) 0.38852(13) 0.3690(2) 0.0310(5) Uani 1 1 d . . . . .
C1 C 0.81167(11) 0.30818(12) 0.3354(2) 0.0331(5) Uani 1 1 d . . . . .
C2 C 0.90316(12) 0.30927(13) 0.4127(2) 0.0387(5) Uani 1 1 d . . . . .
H2 H 0.944106 0.256859 0.389734 0.046 Uiso 1 1 calc R U . . .
C7 C 0.68263(12) 0.27115(14) 0.1867(2) 0.0403(5) Uani 1 1 d . . . . .
H7 H 0.636725 0.237192 0.112485 0.048 Uiso 1 1 calc R U . . .
C5 C 0.77920(12) 0.47073(14) 0.4822(2) 0.0395(5) Uani 1 1 d . . . . .
H5 H 0.738752 0.523813 0.504483 0.047 Uiso 1 1 calc R U . . .
C3 C 0.93101(13) 0.39020(15) 0.5238(2) 0.0427(5) Uani 1 1 d . . . . .
H3 H 0.991956 0.392634 0.576774 0.051 Uiso 1 1 calc R U . . .
C4 C 0.86968(13) 0.46941(15) 0.5593(3) 0.0443(5) Uani 1 1 d . . . . .
H4 H 0.890685 0.522425 0.637050 0.053 Uiso 1 1 calc R U . . .
C8 C 0.58196(10) 0.41718(13) 0.2608(2) 0.0324(5) Uani 1 1 d . . . . .
N3 N 0.500000 0.58002(17) 0.250000 0.0489(7) Uani 1 2 d S T P . .
C10 C 0.500000 0.36182(17) 0.250000 0.0313(6) Uani 1 2 d S T P . .
H10 H 0.500000 0.288752 0.250001 0.038 Uiso 1 2 calc R U P . .
C9 C 0.57889(12) 0.52623(13) 0.2570(3) 0.0420(5) Uani 1 1 d . . . . .
H9 H 0.633876 0.563257 0.259517 0.050 Uiso 1 1 calc R U . . .

loop_
_atom_site_aniso_label
_atom_site_aniso_U_11
_atom_site_aniso_U_22
_atom_site_aniso_U_33
_atom_site_aniso_U_23
_atom_site_aniso_U_13
_atom_site_aniso_U_12
N1 0.0256(8) 0.0296(8) 0.0448(9) -0.0021(6) 0.0071(6) -0.0002(5)
N2 0.0360(9) 0.0358(8) 0.0533(10) -0.0077(7) 0.0053(7) 0.0049(6)
C6 0.0269(9) 0.0295(9) 0.0376(9) 0.0031(7) 0.0079(7) -0.0014(6)
C1 0.0326(9) 0.0284(9) 0.0395(9) 0.0045(7) 0.0087(7) 0.0020(7)
C2 0.0331(10) 0.0356(10) 0.0478(11) 0.0074(8) 0.0070(8) 0.0064(7)
C7 0.0332(9) 0.0366(10) 0.0506(11) -0.0079(8) 0.0045(8) -0.0004(7)
C5 0.0358(10) 0.0352(10) 0.0492(11) -0.0053(8) 0.0116(8) 0.0014(7)
C3 0.0329(10) 0.0457(11) 0.0480(11) 0.0057(8) -0.0002(8) -0.0008(8)
C4 0.0413(11) 0.0428(11) 0.0479(11) -0.0082(8) 0.0033(8) -0.0071(8)
C8 0.0277(9) 0.0312(9) 0.0390(9) -0.0001(7) 0.0070(7) 0.0018(6)
N3 0.0329(12) 0.0298(12) 0.0851(18) 0.000 0.0122(11) 0.000
C10 0.0312(12) 0.0249(11) 0.0383(13) 0.000 0.0070(9) 0.000
C9 0.0279(10) 0.0315(10) 0.0680(13) 0.0021(8) 0.0112(8) -0.0020(7)

loop_
_atom_type_symbol
_atom_type_description
_atom_type_scat_dispersion_real
_atom_type_scat_dispersion_imag
_atom_type_scat_source
C C 0.0033 0.0016 'International Tables Vol C Tables 4.2.6.8 and 6.1.1.4'
H H 0.0000 0.0000 'International Tables Vol C Tables 4.2.6.8 and 6.1.1.4'
N N 0.0061 0.0033 'International Tables Vol C Tables 4.2.6.8 and 6.1.1.4'

loop_
_geom_angle_atom_site_label_1
_geom_angle_atom_site_label_2
_geom_angle_atom_site_label_3
_geom_angle
_geom_angle_site_symmetry_1
_geom_angle_site_symmetry_3
_geom_angle_publ_flag
C7 N1 C6 105.92(14) . . ?
C7 N1 C8 126.03(14) . . ?
C6 N1 C8 128.01(14) . . ?
C7 N2 C1 104.31(14) . . ?
C5 C6 N1 133.19(15) . . ?
C5 C6 C1 121.98(16) . . ?
N1 C6 C1 104.83(14) . . ?
C2 C1 N2 129.03(16) . . ?
C2 C1 C6 120.46(16) . . ?
N2 C1 C6 110.50(15) . . ?
C3 C2 C1 117.75(16) . . ?
N2 C7 N1 114.44(16) . . ?
C4 C5 C6 116.61(16) . . ?
C2 C3 C4 121.49(17) . . ?
C5 C4 C3 121.70(17) . . ?
C10 C8 C9 118.86(15) . . ?
C10 C8 N1 120.29(15) . . ?
C9 C8 N1 120.82(14) . . ?
C9 N3 C9 118.4(2) . 2_655 ?
C8 C10 C8 118.7(2) 2_655 . ?
N3 C9 C8 122.55(16) . . ?

loop_
_geom_bond_atom_site_label_1
_geom_bond_atom_site_label_2
_geom_bond_distance
_geom_bond_site_symmetry_2
_geom_bond_publ_flag
N1 C7 1.369(2) . ?
N1 C6 1.393(2) . ?
N1 C8 1.422(2) . ?
N2 C7 1.299(2) . ?
N2 C1 1.393(2) . ?
C6 C5 1.393(2) . ?
C6 C1 1.399(2) . ?
C1 C2 1.390(2) . ?
C2 C3 1.371(3) . ?
C5 C4 1.376(3) . ?
C3 C4 1.402(3) . ?
C8 C10 1.3831(19) . ?
C8 C9 1.389(2) . ?
N3 C9 1.336(2) . ?
N3 C9 1.336(2) 2_655 ?
